data_7706353
loop_
_publ_author_name
'Kutahyali Aslani, Ceren'
'Breton, Logan S.'
'Klepov, Vladislav V.'
'Zur Loye, Hans-Conrad'

_publ_section_title
;
 A series of
 Rb<sub>4</sub>Ln<sub>2</sub>(P<sub>2</sub>S<sub>6</sub>)(PS<sub>4</sub>)<sub>2</sub>
 (Ln = La, Ce, Pr, Nd, Sm, Gd) rare earth thiophosphates with two distinct
 thiophosphate units [P<sup>V</sup>S<sub>4</sub>]<sup>3-</sup> and
 [P<sup>IV</sup><sub>2</sub>S<sub>6</sub>]<sup>4</sup>.
;
_journal_issue 5
_journal_name_full 'Dalton transactions (Cambridge, England : 2003)'
_journal_page_first 1683
_journal_page_last 1689
_journal_paper_doi 10.1039/d0dt03718d
_journal_volume 50
_journal_year 2021
_chemical_formula_moiety '0.25(P16 Rb16 S56 Sm8)'
_chemical_formula_sum 'P4 Rb4 S14 Sm2'
_chemical_formula_weight 1215.30
_space_group_crystal_system monoclinic
_space_group_IT_number 15
_space_group_name_Hall '-C 2yc'
_space_group_name_H-M_alt 'C 1 2/c 1'
_atom_sites_solution_primary dual
_audit_creation_date 2020-01-18
_audit_creation_method
;
Olex2 1.2
(compiled 2018.05.29 svn.r3508 for OlexSys, GUI svn.r5506)
;
_audit_update_record
;
2020-10-26 deposited with the CCDC.	2021-01-05 downloaded from the CCDC.
;
_cell_angle_alpha 90
_cell_angle_beta 121.9120(10)
_cell_angle_gamma 90
_cell_formula_units_Z 4
_cell_length_a 22.8828(5)
_cell_length_b 6.80720(10)
_cell_length_c 18.8375(4)
_cell_measurement_reflns_used 9028
_cell_measurement_temperature 303(2)
_cell_measurement_theta_max 35.62
_cell_measurement_theta_min 2.29
_cell_volume 2490.79(9)
_computing_molecular_graphics 'Olex2 (Dolomanov et al., 2009)'
_computing_publication_material 'Olex2 (Dolomanov et al., 2009)'
_computing_structure_refinement 'ShelXL (Sheldrick, 2015)'
_computing_structure_solution 'ShelXT (Sheldrick, 2015)'
_diffrn_ambient_temperature 302.72
_diffrn_measured_fraction_theta_full 0.999
_diffrn_measured_fraction_theta_max 0.999
_diffrn_measurement_device_type 'Bruker D8 QUEST'
_diffrn_measurement_method '\f and \w scans'
_diffrn_radiation_type MoK\a
_diffrn_radiation_wavelength 0.71073
_diffrn_reflns_av_R_equivalents 0.0465
_diffrn_reflns_av_unetI/netI 0.0192
_diffrn_reflns_Laue_measured_fraction_full 0.999
_diffrn_reflns_Laue_measured_fraction_max 0.999
_diffrn_reflns_limit_h_max 32
_diffrn_reflns_limit_h_min -31
_diffrn_reflns_limit_k_max 9
_diffrn_reflns_limit_k_min -9
_diffrn_reflns_limit_l_max 26
_diffrn_reflns_limit_l_min -26
_diffrn_reflns_number 50286
_diffrn_reflns_point_group_measured_fraction_full 0.999
_diffrn_reflns_point_group_measured_fraction_max 0.999
_diffrn_reflns_theta_full 25.242
_diffrn_reflns_theta_max 29.999
_diffrn_reflns_theta_min 2.547
_diffrn_standards_number 0
_exptl_absorpt_coefficient_mu 13.857
_exptl_absorpt_correction_T_max 0.2740
_exptl_absorpt_correction_T_min 0.1860
_exptl_absorpt_correction_type multi-scan
_exptl_absorpt_process_details
;
SADABS-2016/2 (Bruker,2016/2) was used for absorption correction.
wR2(int) was 0.0950 before and 0.0613 after correction.
The Ratio of minimum to maximum transmission is 0.6788.
The \l/2 correction factor is Not present.
;
_exptl_crystal_colour gold
_exptl_crystal_density_diffrn 3.241
_exptl_crystal_description plate
_exptl_crystal_F_000 2224
_exptl_crystal_size_max 0.04
_exptl_crystal_size_mid 0.04
_exptl_crystal_size_min 0.01
_refine_diff_density_max 1.059
_refine_diff_density_min -0.811
_refine_diff_density_rms 0.136
_refine_ls_extinction_method none
_refine_ls_goodness_of_fit_ref 1.103
_refine_ls_hydrogen_treatment undef
_refine_ls_matrix_type full
_refine_ls_number_parameters 109
_refine_ls_number_reflns 3643
_refine_ls_number_restraints 0
_refine_ls_restrained_S_all 1.103
_refine_ls_R_factor_all 0.0278
_refine_ls_R_factor_gt 0.0227
_refine_ls_shift/su_max 0.001
_refine_ls_shift/su_mean 0.000
_refine_ls_structure_factor_coef Fsqd
_refine_ls_weighting_details 'w=1/[\s^2^(Fo^2^)+(0.0172P)^2^+8.4927P] where P=(Fo^2^+2Fc^2^)/3'
_refine_ls_weighting_scheme calc
_refine_ls_wR_factor_gt 0.0462
_refine_ls_wR_factor_ref 0.0481
_reflns_Friedel_coverage 0.000
_reflns_number_gt 3256
_reflns_number_total 3643
_reflns_threshold_expression 'I > 2\s(I)'
_cod_data_source_file d0dt03718d2.cif
_cod_data_source_block Sm
_cod_depositor_comments 'Adding full bibliography for 7706350--7706355.cif.'
_cod_database_code 7706353
_shelx_shelxl_version_number 2018/3
_shelx_space_group_comment
;
The symmetry employed for this shelxl refinement is uniquely defined
by the following loop, which should always be used as a source of
symmetry information in preference to the above space-group names.
They are only intended as comments.
;
_shelx_estimated_absorpt_t_max 0.874
_shelx_estimated_absorpt_t_min 0.607
_olex2_refinement_description
;
;
_olex2_submission_special_instructions 'No special instructions were received'

loop_
_space_group_symop_operation_xyz
'x, y, z'
'-x, y, -z+1/2'
'x+1/2, y+1/2, z'
'-x+1/2, y+1/2, -z+1/2'
'-x, -y, -z'
'x, -y, z-1/2'
'-x+1/2, -y+1/2, -z'
'x+1/2, -y+1/2, z-1/2'

loop_
_atom_site_label
_atom_site_type_symbol
_atom_site_fract_x
_atom_site_fract_y
_atom_site_fract_z
_atom_site_U_iso_or_equiv
_atom_site_adp_type
_atom_site_occupancy
_atom_site_site_symmetry_order
_atom_site_calc_flag
_atom_site_refinement_flags_posn
_atom_site_refinement_flags_adp
_atom_site_refinement_flags_occupancy
_atom_site_disorder_assembly
_atom_site_disorder_group
Sm1 Sm 0.15182(2) 0.53151(2) 0.73209(2) 0.01559(4) Uani 1 1 d . . . . .
Rb1 Rb 0.51746(2) 0.51399(5) 0.88801(2) 0.03002(8) Uani 1 1 d . . . . .
Rb2 Rb 0.19813(2) 0.49825(5) 0.52789(2) 0.03465(9) Uani 1 1 d . . . . .
S1 S 0.39199(4) 0.73802(11) 0.89613(5) 0.02088(16) Uani 1 1 d . . . . .
S2 S 0.39834(4) 0.25964(11) 0.91631(5) 0.01985(15) Uani 1 1 d . . . . .
S3 S 0.26542(4) 0.50478(12) 0.89992(5) 0.02185(16) Uani 1 1 d . . . . .
S4 S 0.27825(4) 0.43504(11) 0.73629(5) 0.01911(15) Uani 1 1 d . . . . .
S5 S 0.10036(4) 0.76096(11) 0.81414(5) 0.02132(16) Uani 1 1 d . . . . .
S6 S 0.10094(4) 0.27855(11) 0.81228(5) 0.02083(16) Uani 1 1 d . . . . .
S7 S 0.01638(4) 0.51748(12) 0.89230(5) 0.02279(16) Uani 1 1 d . . . . .
P1 P 0.33398(4) 0.49120(10) 0.86219(5) 0.01431(14) Uani 1 1 d . . . . .
P2 P 0.04776(4) 0.51776(11) 0.81170(5) 0.01572(14) Uani 1 1 d . . . . .

loop_
_atom_site_aniso_label
_atom_site_aniso_U_11
_atom_site_aniso_U_22
_atom_site_aniso_U_33
_atom_site_aniso_U_23
_atom_site_aniso_U_13
_atom_site_aniso_U_12
Sm1 0.01532(7) 0.01566(7) 0.01856(8) -0.00005(6) 0.01085(6) -0.00025(6)
Rb1 0.03540(19) 0.02166(16) 0.0441(2) -0.00381(14) 0.02859(17) -0.00209(13)
Rb2 0.0423(2) 0.0368(2) 0.03131(18) 0.00259(15) 0.02383(17) 0.00450(16)
S1 0.0185(4) 0.0150(3) 0.0255(4) 0.0011(3) 0.0091(3) -0.0029(3)
S2 0.0190(4) 0.0161(3) 0.0208(4) 0.0011(3) 0.0080(3) 0.0039(3)
S3 0.0195(4) 0.0298(4) 0.0215(4) 0.0008(3) 0.0144(3) 0.0011(3)
S4 0.0187(3) 0.0217(4) 0.0173(3) -0.0012(3) 0.0097(3) 0.0024(3)
S5 0.0221(4) 0.0152(3) 0.0339(4) -0.0046(3) 0.0198(4) -0.0041(3)
S6 0.0211(4) 0.0145(3) 0.0318(4) 0.0032(3) 0.0174(3) 0.0031(3)
S7 0.0283(4) 0.0232(4) 0.0243(4) 0.0000(3) 0.0190(3) -0.0005(3)
P1 0.0142(3) 0.0128(3) 0.0168(3) 0.0001(3) 0.0088(3) 0.0009(3)
P2 0.0164(3) 0.0130(3) 0.0215(4) -0.0001(3) 0.0125(3) -0.0003(3)

loop_
_atom_type_symbol
_atom_type_description
_atom_type_scat_dispersion_real
_atom_type_scat_dispersion_imag
_atom_type_scat_source
P P 0.1023 0.0942 'International Tables Vol C Tables 4.2.6.8 and 6.1.1.4'
S S 0.1246 0.1234 'International Tables Vol C Tables 4.2.6.8 and 6.1.1.4'
Rb Rb -0.9393 2.9676 'International Tables Vol C Tables 4.2.6.8 and 6.1.1.4'
Sm Sm -0.1638 3.4418 'International Tables Vol C Tables 4.2.6.8 and 6.1.1.4'

loop_
_geom_angle_atom_site_label_1
_geom_angle_atom_site_label_2
_geom_angle_atom_site_label_3
_geom_angle
_geom_angle_site_symmetry_1
_geom_angle_site_symmetry_3
_geom_angle_publ_flag
Rb2 Sm1 Rb1 97.557(7) . 4_556 ?
S1 Sm1 Rb1 104.540(16) 4_546 4_556 ?
S1 Sm1 Rb2 51.874(18) 4_546 . ?
S1 Sm1 S4 76.56(2) 4_546 . ?
S1 Sm1 S4 134.27(2) 4_546 4_556 ?
S1 Sm1 S6 88.13(2) 4_546 . ?
S1 Sm1 S7 67.89(2) 4_546 2_556 ?
S2 Sm1 Rb1 48.662(17) 4_556 4_556 ?
S2 Sm1 Rb2 49.103(17) 4_556 . ?
S2 Sm1 S1 76.95(2) 4_556 4_546 ?
S2 Sm1 S4 91.63(2) 4_556 . ?
S2 Sm1 S4 66.57(2) 4_556 4_556 ?
S2 Sm1 S6 140.03(2) 4_556 . ?
S2 Sm1 S7 66.68(2) 4_556 2_556 ?
S3 Sm1 Rb1 128.476(18) . 4_556 ?
S3 Sm1 Rb2 117.164(17) . . ?
S3 Sm1 S1 126.65(2) . 4_546 ?
S3 Sm1 S2 141.35(2) . 4_556 ?
S3 Sm1 S4 76.45(2) . 4_556 ?
S3 Sm1 S4 69.28(2) . . ?
S3 Sm1 S5 80.17(2) . . ?
S3 Sm1 S6 76.50(2) . . ?
S3 Sm1 S7 145.99(2) . 2_556 ?
S4 Sm1 Rb1 71.204(15) 4_556 4_556 ?
S4 Sm1 Rb1 136.769(17) . 4_556 ?
S4 Sm1 Rb2 48.411(16) . . ?
S4 Sm1 Rb2 82.936(15) 4_556 . ?
S4 Sm1 S4 77.842(13) . 4_556 ?
S4 Sm1 S7 117.26(2) 4_556 2_556 ?
S4 Sm1 S7 141.44(2) . 2_556 ?
S5 Sm1 Rb1 53.200(18) . 4_556 ?
S5 Sm1 Rb2 147.265(18) . . ?
S5 Sm1 S1 140.80(2) . 4_546 ?
S5 Sm1 S2 99.52(2) . 4_556 ?
S5 Sm1 S4 142.50(2) . . ?
S5 Sm1 S4 74.19(2) . 4_556 ?
S5 Sm1 S6 69.49(2) . . ?
S5 Sm1 S7 74.86(2) . 2_556 ?
S6 Sm1 Rb1 102.213(16) . 4_556 ?
S6 Sm1 Rb2 138.877(17) . . ?
S6 Sm1 S4 120.96(2) . . ?
S6 Sm1 S4 137.60(2) . 4_556 ?
S6 Sm1 S7 73.35(2) . 2_556 ?
S7 Sm1 Rb1 46.599(15) 2_556 4_556 ?
S7 Sm1 Rb2 96.045(15) 2_556 . ?
S1 Rb1 S1 98.701(18) . 5_667 ?
S1 Rb1 S2 75.93(2) . 5_667 ?
S1 Rb1 S2 57.242(19) . . ?
S1 Rb1 S5 94.77(2) . 4_546 ?
S1 Rb1 S5 160.78(2) . 3_545 ?
S1 Rb1 S6 117.50(2) . 3 ?
S1 Rb1 S6 69.10(2) . 4_556 ?
S1 Rb1 S7 61.53(2) . 3 ?
S1 Rb1 S7 116.10(2) . 3_545 ?
S1 Rb1 P2 84.349(18) 5_667 3_545 ?
S1 Rb1 P2 138.17(2) . 3_545 ?
S1 Rb1 P2 86.564(19) . 3 ?
S1 Rb1 P2 132.496(19) 5_667 3 ?
S2 Rb1 S1 52.648(18) 5_667 5_667 ?
S2 Rb1 S1 69.317(18) . 5_667 ?
S2 Rb1 S2 95.578(19) 5_667 . ?
S2 Rb1 S5 168.93(2) 5_667 4_546 ?
S2 Rb1 S5 74.096(19) . 4_546 ?
S2 Rb1 S6 123.629(19) 5_667 4_556 ?
S2 Rb1 S6 100.634(19) . 4_556 ?
S2 Rb1 P2 86.087(18) . 3_545 ?
S2 Rb1 P2 142.353(19) . 3 ?
S2 Rb1 P2 132.07(2) 5_667 3_545 ?
S2 Rb1 P2 83.975(19) 5_667 3 ?
S5 Rb1 S1 95.87(2) 3_545 5_667 ?
S5 Rb1 S1 124.566(19) 4_546 5_667 ?
S5 Rb1 S2 117.72(2) 3_545 . ?
S5 Rb1 S2 123.14(2) 3_545 5_667 ?
S5 Rb1 S5 66.53(2) 3_545 4_546 ?
S5 Rb1 S6 62.443(19) 3_545 3 ?
S5 Rb1 S6 95.48(2) 3_545 4_556 ?
S5 Rb1 S6 56.296(17) 4_546 4_556 ?
S5 Rb1 S7 60.69(2) 3_545 3_545 ?
S5 Rb1 S7 122.33(2) 3_545 3 ?
S5 Rb1 P2 92.784(19) 3_545 3 ?
S5 Rb1 P2 31.631(17) 3_545 3_545 ?
S5 Rb1 P2 101.674(19) 4_546 3 ?
S5 Rb1 P2 52.590(17) 4_546 3_545 ?
S6 Rb1 S1 167.50(2) 4_556 5_667 ?
S6 Rb1 S1 124.35(2) 3 5_667 ?
S6 Rb1 S2 166.21(2) 3 . ?
S6 Rb1 S2 95.13(2) 3 5_667 ?
S6 Rb1 S5 94.51(2) 3 4_546 ?
S6 Rb1 S6 66.07(2) 3 4_556 ?
S6 Rb1 P2 93.159(19) 3 3_545 ?
S6 Rb1 P2 51.938(17) 4_556 3 ?
S6 Rb1 P2 31.156(17) 3 3 ?
S6 Rb1 P2 102.805(19) 4_556 3_545 ?
S7 Rb1 S1 115.25(2) 3 5_667 ?
S7 Rb1 S1 62.394(19) 3_545 5_667 ?
S7 Rb1 S2 59.049(19) 3_545 . ?
S7 Rb1 S2 62.63(2) 3 5_667 ?
S7 Rb1 S2 115.04(2) 3_545 5_667 ?
S7 Rb1 S2 118.36(2) 3 . ?
S7 Rb1 S5 118.42(2) 3 4_546 ?
S7 Rb1 S5 63.37(2) 3_545 4_546 ?
S7 Rb1 S6 123.13(2) 3_545 3 ?
S7 Rb1 S6 59.898(19) 3 3 ?
S7 Rb1 S6 119.63(2) 3_545 4_556 ?
S7 Rb1 S6 62.124(19) 3 4_556 ?
S7 Rb1 S7 176.76(3) 3_545 3 ?
S7 Rb1 P2 152.28(2) 3 3_545 ?
S7 Rb1 P2 30.561(17) 3 3 ?
S7 Rb1 P2 30.951(17) 3_545 3_545 ?
S7 Rb1 P2 152.67(2) 3_545 3 ?
P2 Rb1 P2 121.72(2) 3_545 3 ?
Sm1 Rb2 Rb2 128.335(13) . 7_556 ?
S1 Rb2 Sm1 39.671(13) 4_546 . ?
S1 Rb2 Rb2 101.978(17) 4_546 7_556 ?
S1 Rb2 S3 56.082(18) 4_546 4_546 ?
S1 Rb2 S3 112.97(2) 4_546 4_556 ?
S1 Rb2 S5 93.03(2) 4_546 6_565 ?
S1 Rb2 S6 119.93(2) 4_546 6_565 ?
S1 Rb2 S7 64.212(19) 4_546 6_565 ?
S1 Rb2 P2 91.65(2) 4_546 6_565 ?
S2 Rb2 Sm1 39.329(14) 4_556 . ?
S2 Rb2 Rb2 163.67(2) 4_556 7_556 ?
S2 Rb2 S1 61.708(19) 4_556 4_546 ?
S2 Rb2 S3 56.450(18) 4_556 4_556 ?
S2 Rb2 S3 115.79(2) 4_556 4_546 ?
S2 Rb2 S3 144.43(2) 4_556 6_565 ?
S2 Rb2 S5 116.70(2) 4_556 6_565 ?
S2 Rb2 S6 90.71(2) 4_556 6_565 ?
S2 Rb2 S7 62.211(19) 4_556 6_565 ?
S2 Rb2 P2 88.72(2) 4_556 6_565 ?
S3 Rb2 Sm1 169.175(18) 6_565 . ?
S3 Rb2 Sm1 75.170(14) 4_556 . ?
S3 Rb2 Sm1 80.462(14) 4_546 . ?
S3 Rb2 Rb2 138.08(2) 4_556 7_556 ?
S3 Rb2 Rb2 48.870(14) 4_546 7_556 ?
S3 Rb2 Rb2 50.290(15) 6_565 7_556 ?
S3 Rb2 S1 147.34(2) 6_565 4_546 ?
S3 Rb2 S3 142.35(3) 4_546 4_556 ?
S3 Rb2 S3 99.159(19) 6_565 4_546 ?
S3 Rb2 S3 99.589(19) 6_565 4_556 ?
S3 Rb2 S5 59.854(19) 6_565 6_565 ?
S3 Rb2 S5 81.721(19) 4_546 6_565 ?
S3 Rb2 S5 135.84(2) 4_556 6_565 ?
S3 Rb2 S6 58.725(19) 6_565 6_565 ?
S3 Rb2 S6 84.768(19) 4_556 6_565 ?
S3 Rb2 S6 132.76(2) 4_546 6_565 ?
S3 Rb2 S7 106.29(2) 6_565 6_565 ?
S3 Rb2 P2 74.408(19) 6_565 6_565 ?
S3 Rb2 P2 106.72(2) 4_546 6_565 ?
S3 Rb2 P2 109.65(2) 4_556 6_565 ?
S4 Rb2 Sm1 40.525(14) . . ?
S4 Rb2 Rb2 98.333(18) . 7_556 ?
S4 Rb2 S1 62.61(2) . 4_546 ?
S4 Rb2 S2 75.48(2) . 4_556 ?
S4 Rb2 S3 79.02(2) . 4_556 ?
S4 Rb2 S3 63.91(2) . 4_546 ?
S4 Rb2 S3 129.72(2) . 6_565 ?
S4 Rb2 S5 144.89(2) . 6_565 ?
S4 Rb2 S6 162.76(2) . 6_565 ?
S4 Rb2 S7 122.92(2) . 6_565 ?
S4 Rb2 P2 153.86(2) . 6_565 ?
S5 Rb2 Sm1 130.364(15) 6_565 . ?
S5 Rb2 Rb2 60.307(14) 6_565 7_556 ?
S6 Rb2 Sm1 128.981(15) 6_565 . ?
S6 Rb2 Rb2 97.641(17) 6_565 7_556 ?
S6 Rb2 S5 51.074(17) 6_565 6_565 ?
S7 Rb2 Sm1 84.312(15) 6_565 . ?
S7 Rb2 Rb2 111.497(19) 6_565 7_556 ?
S7 Rb2 S3 101.28(2) 6_565 4_546 ?
S7 Rb2 S3 104.33(2) 6_565 4_556 ?
S7 Rb2 S5 54.641(18) 6_565 6_565 ?
S7 Rb2 S6 55.753(18) 6_565 6_565 ?
S7 Rb2 P2 31.887(17) 6_565 6_565 ?
P2 Rb2 Sm1 116.163(15) 6_565 . ?
P2 Rb2 Rb2 91.094(16) 6_565 7_556 ?
P2 Rb2 S5 31.199(16) 6_565 6_565 ?
P2 Rb2 S6 31.552(16) 6_565 6_565 ?
Sm1 S1 Rb1 161.69(3) 4_556 5_667 ?
Sm1 S1 Rb1 101.89(2) 4_556 . ?
Sm1 S1 Rb2 88.45(2) 4_556 4_556 ?
Rb1 S1 Rb1 81.299(18) . 5_667 ?
Rb1 S1 Rb2 161.58(3) . 4_556 ?
Rb2 S1 Rb1 84.234(19) 4_556 5_667 ?
P1 S1 Sm1 115.60(4) . 4_556 ?
P1 S1 Rb1 92.45(3) . . ?
P1 S1 Rb1 82.00(3) . 5_667 ?
P1 S1 Rb2 96.78(4) . 4_556 ?
Sm1 S2 Rb1 93.57(2) 4_546 . ?
Sm1 S2 Rb1 170.62(3) 4_546 5_667 ?
Sm1 S2 Rb2 91.57(2) 4_546 4_546 ?
Rb1 S2 Rb1 84.422(19) 5_667 . ?
Rb2 S2 Rb1 171.75(3) 4_546 . ?
Rb2 S2 Rb1 89.47(2) 4_546 5_667 ?
P1 S2 Sm1 96.97(4) . 4_546 ?
P1 S2 Rb1 92.10(3) . 5_667 ?
P1 S2 Rb1 87.48(3) . . ?
P1 S2 Rb2 98.31(4) . 4_546 ?
Sm1 S3 Rb2 111.73(3) . 4_546 ?
Sm1 S3 Rb2 106.93(2) . 6_566 ?
Sm1 S3 Rb2 104.86(2) . 4_556 ?
Rb2 S3 Rb2 80.843(19) 6_566 4_556 ?
Rb2 S3 Rb2 142.35(3) 4_556 4_546 ?
Rb2 S3 Rb2 80.412(19) 6_566 4_546 ?
P1 S3 Sm1 92.00(4) . . ?
P1 S3 Rb2 91.18(3) . 4_546 ?
P1 S3 Rb2 96.20(3) . 4_556 ?
P1 S3 Rb2 160.99(4) . 6_566 ?
Sm1 S4 Sm1 127.70(3) . 4_546 ?
Sm1 S4 Rb2 104.29(2) 4_546 . ?
Sm1 S4 Rb2 91.06(2) . . ?
P1 S4 Sm1 89.48(3) . . ?
P1 S4 Sm1 90.04(3) . 4_546 ?
P1 S4 Rb2 161.30(4) . . ?
Sm1 S5 Rb1 88.98(2) . 4_556 ?
Sm1 S5 Rb1 171.88(3) . 3_455 ?
Sm1 S5 Rb2 97.92(2) . 6_566 ?
Rb1 S5 Rb1 85.66(2) 3_455 4_556 ?
Rb1 S5 Rb2 86.84(2) 3_455 6_566 ?
Rb1 S5 Rb2 171.03(2) 4_556 6_566 ?
P2 S5 Sm1 87.18(3) . . ?
P2 S5 Rb1 104.68(4) . 4_556 ?
P2 S5 Rb1 88.27(3) . 3_455 ?
P2 S5 Rb2 70.12(3) . 6_566 ?
Sm1 S6 Rb1 92.09(2) . 4_546 ?
Sm1 S6 Rb1 171.38(3) . 3_445 ?
Sm1 S6 Rb2 98.68(2) . 6_566 ?
Rb1 S6 Rb1 84.33(2) 3_445 4_546 ?
Rb1 S6 Rb2 168.71(2) 4_546 6_566 ?
Rb1 S6 Rb2 84.53(2) 3_445 6_566 ?
P2 S6 Sm1 85.74(3) . . ?
P2 S6 Rb1 105.55(4) . 4_546 ?
P2 S6 Rb1 87.67(3) . 3_445 ?
P2 S6 Rb2 72.11(3) . 6_566 ?
Sm1 S7 Rb1 91.87(2) 2_556 3_445 ?
Sm1 S7 Rb1 88.54(2) 2_556 3_455 ?
Sm1 S7 Rb2 179.64(3) 2_556 6_566 ?
Rb1 S7 Rb1 176.76(3) 3_455 3_445 ?
Rb1 S7 Rb2 88.08(2) 3_445 6_566 ?
Rb1 S7 Rb2 91.53(2) 3_455 6_566 ?
P2 S7 Sm1 102.41(4) . 2_556 ?
P2 S7 Rb1 88.32(3) . 3_455 ?
P2 S7 Rb1 88.45(3) . 3_445 ?
P2 S7 Rb2 77.95(3) . 6_566 ?
S1 P1 Rb1 56.89(3) . . ?
S1 P1 S2 107.81(5) . . ?
S1 P1 S3 110.45(5) . . ?
S1 P1 S4 115.05(5) . . ?
S2 P1 Rb1 61.83(3) . . ?
S2 P1 S3 110.40(5) . . ?
S2 P1 S4 106.22(5) . . ?
S3 P1 Rb1 156.29(4) . . ?
S3 P1 S4 106.81(5) . . ?
S4 P1 Rb1 96.89(3) . . ?
Rb1 P2 Rb1 121.72(2) 3_455 3_445 ?
Rb2 P2 Rb1 79.161(17) 6_566 3_445 ?
Rb2 P2 Rb1 82.048(18) 6_566 3_455 ?
S5 P2 Rb1 157.17(4) . 3_445 ?
S5 P2 Rb1 60.10(3) . 3_455 ?
S5 P2 Rb2 78.68(3) . 6_566 ?
S5 P2 P2 105.69(4) . 2_556 ?
S6 P2 Rb1 61.17(3) . 3_445 ?
S6 P2 Rb1 157.22(4) . 3_455 ?
S6 P2 Rb2 76.33(3) . 6_566 ?
S6 P2 S5 107.89(5) . . ?
S6 P2 P2 105.34(4) . 2_556 ?
S7 P2 Rb1 60.73(3) . 3_455 ?
S7 P2 Rb1 60.99(3) . 3_445 ?
S7 P2 Rb2 70.16(3) . 6_566 ?
S7 P2 S5 115.52(5) . . ?
S7 P2 S6 116.84(5) . . ?
S7 P2 P2 104.40(6) . 2_556 ?
P2 P2 Rb1 96.79(2) 2_556 3_445 ?
P2 P2 Rb1 96.87(2) 2_556 3_455 ?
P2 P2 Rb2 174.30(5) 2_556 6_566 ?

loop_
_geom_bond_atom_site_label_1
_geom_bond_atom_site_label_2
_geom_bond_distance
_geom_bond_site_symmetry_2
_geom_bond_publ_flag
Sm1 Rb1 4.6523(4) 4_556 ?
Sm1 Rb2 4.5033(4) . ?
Sm1 S1 2.8758(8) 4_546 ?
Sm1 S2 2.8552(8) 4_556 ?
Sm1 S3 2.8456(8) . ?
Sm1 S4 3.0747(8) 4_556 ?
Sm1 S4 2.9267(8) . ?
Sm1 S5 2.8530(8) . ?
Sm1 S6 2.9089(8) . ?
Sm1 S7 3.2829(9) 2_556 ?
Rb1 S1 3.8552(9) 5_667 ?
Rb1 S1 3.3252(9) . ?
Rb1 S2 3.4878(9) 5_667 ?
Rb1 S2 3.4998(9) . ?
Rb1 S5 3.3603(8) 3_545 ?
Rb1 S5 3.7259(9) 4_546 ?
Rb1 S6 3.4363(9) 3 ?
Rb1 S6 3.7432(9) 4_556 ?
Rb1 S7 3.3813(9) 3_545 ?
Rb1 S7 3.4287(9) 3 ?
Rb1 P2 3.9193(8) 3 ?
Rb1 P2 3.8745(8) 3_545 ?
Rb2 Rb2 4.5608(7) 7_556 ?
Rb2 S1 3.5438(9) 4_546 ?
Rb2 S2 3.4053(9) 4_556 ?
Rb2 S3 3.6380(9) 4_556 ?
Rb2 S3 3.4795(9) 6_565 ?
Rb2 S3 3.5538(9) 4_546 ?
Rb2 S4 3.3688(9) . ?
Rb2 S5 3.8481(9) 6_565 ?
Rb2 S6 3.7684(9) 6_565 ?
Rb2 S7 3.5499(9) 6_565 ?
Rb2 P2 3.6907(9) 6_565 ?
S1 P1 2.0241(10) . ?
S2 P1 2.0262(10) . ?
S3 P1 2.0381(11) . ?
S4 P1 2.0492(11) . ?
S5 P2 2.0329(11) . ?
S6 P2 2.0294(10) . ?
S7 P2 1.9934(11) . ?
P2 P2 2.1931(16) 2_556 ?
